data_7046782
loop_
_publ_author_name
'Molloy, Jennifer K.'
'Philouze, Christian'
'Fedele, Lionel'
'Imbert, Daniel'
'Jarjayes, Olivier'
'Thomas, Fabrice'

_publ_section_title
;
 Seven-coordinate lanthanide complexes with a tripodal redox active
 ligand: structural, electrochemical and spectroscopic investigations.
;
_journal_issue 31
_journal_name_full 'Dalton transactions (Cambridge, England : 2003)'
_journal_page_first 10742
_journal_page_last 10751
_journal_paper_doi 10.1039/c8dt01165f
_journal_volume 47
_journal_year 2018
_chemical_formula_moiety 'C42 H57 Lu1 N4 O6, 2(H2 O)'
_chemical_formula_sum 'C42 H61 Lu N4 O8'
_chemical_formula_weight 924.91
_space_group_crystal_system trigonal
_space_group_IT_number 159
_space_group_name_Hall 'P 3 -2c'
_space_group_name_H-M_alt 'P 3 1 c'
_symmetry_space_group_name_Hall 'P 3 -2c'
_symmetry_space_group_name_H-M 'P 3 1 c'
_atom_sites_solution_hydrogens mixed
_audit_creation_date 2017-01-27
_audit_creation_method
;
Olex2 1.2
(compiled 2014.07.22 svn.r2960 for OlexSys, GUI svn.r4862)
;
_audit_update_record
;
2018-02-27 deposited with the CCDC.
2018-06-20 downloaded from the CCDC.
;
_cell_angle_alpha 90
_cell_angle_beta 90
_cell_angle_gamma 120
_cell_formula_units_Z 2
_cell_length_a 15.719(2)
_cell_length_b 15.719(2)
_cell_length_c 10.477(2)
_cell_measurement_reflns_used 22307
_cell_measurement_temperature 200
_cell_measurement_theta_max 27.5
_cell_measurement_theta_min 3.569
_cell_volume 2241.9(6)
_computing_cell_refinement EvalCCD
_computing_data_collection Collect
_computing_data_reduction EvalCCD
_computing_molecular_graphics 'Olex2 (Dolomanov et al., 2009)'
_computing_publication_material 'Olex2 (Dolomanov et al., 2009)'
_computing_structure_refinement 'SHELXL-2014/7 (Sheldrick, 2014)'
_diffrn_ambient_temperature 200
_diffrn_detector 'CCD area detector'
_diffrn_detector_type 'APEX II'
_diffrn_measured_fraction_theta_full 0.995
_diffrn_measured_fraction_theta_max 0.994
_diffrn_measurement_device_type 'Bruker-AXS-enraf-nonius KappaAPEXII'
_diffrn_measurement_method 'Phi and omega scans'
_diffrn_radiation_collimation 'Montel optic'
_diffrn_radiation_detector CCD
_diffrn_radiation_monochromator 'Multilayer mirrors'
_diffrn_radiation_probe x-ray
_diffrn_radiation_type MoK\a
_diffrn_radiation_wavelength 0.71073
_diffrn_reflns_av_R_equivalents 0.0613
_diffrn_reflns_av_unetI/netI 0.0325
_diffrn_reflns_Laue_measured_fraction_full 0.995
_diffrn_reflns_Laue_measured_fraction_max 0.994
_diffrn_reflns_limit_h_max 20
_diffrn_reflns_limit_h_min -20
_diffrn_reflns_limit_k_max 20
_diffrn_reflns_limit_k_min -19
_diffrn_reflns_limit_l_max 13
_diffrn_reflns_limit_l_min -10
_diffrn_reflns_number 22307
_diffrn_reflns_point_group_measured_fraction_full 0.996
_diffrn_reflns_point_group_measured_fraction_max 0.995
_diffrn_reflns_theta_full 25.242
_diffrn_reflns_theta_max 27.497
_diffrn_reflns_theta_min 3.569
_diffrn_source 'Incoatec ISG250'
_diffrn_source_target Mo
_diffrn_source_type 'Microfocus sealed tube'
_exptl_absorpt_coefficient_mu 2.253
_exptl_absorpt_correction_T_max 1
_exptl_absorpt_correction_T_min 0.506215
_exptl_absorpt_correction_type multi-scan
_exptl_absorpt_process_details
;
SADABS-2004/1 (Bruker,2004) was used for absorption correction.
R(int) was 0.1924 before and 0.0807 after correction.
The Ratio of minimum to maximum transmission is 0.5062.
The \l/2 correction factor is 0.0015.
;
_exptl_crystal_colour yellow
_exptl_crystal_colour_primary yellow
_exptl_crystal_density_diffrn 1.370
_exptl_crystal_description needle
_exptl_crystal_F_000 952
_exptl_crystal_size_max 0.34
_exptl_crystal_size_mid 0.17
_exptl_crystal_size_min 0.14
_refine_diff_density_max 0.580
_refine_diff_density_min -0.831
_refine_diff_density_rms 0.066
_refine_ls_abs_structure_details
;
 Refined as an inversion twin.
;
_refine_ls_abs_structure_Flack 0.031(14)
_refine_ls_extinction_method none
_refine_ls_goodness_of_fit_ref 1.118
_refine_ls_hydrogen_treatment constr
_refine_ls_matrix_type full
_refine_ls_number_parameters 180
_refine_ls_number_reflns 3070
_refine_ls_number_restraints 174
_refine_ls_restrained_S_all 1.089
_refine_ls_R_factor_all 0.0232
_refine_ls_R_factor_gt 0.0205
_refine_ls_shift/su_max 0.000
_refine_ls_shift/su_mean 0.000
_refine_ls_structure_factor_coef Fsqd
_refine_ls_weighting_details 'w=1/[\s^2^(Fo^2^)+(0.0198P)^2^+0.9957P] where P=(Fo^2^+2Fc^2^)/3'
_refine_ls_weighting_scheme calc
_refine_ls_wR_factor_gt 0.0509
_refine_ls_wR_factor_ref 0.0533
_reflns_Friedel_coverage 0.991
_reflns_Friedel_fraction_full 0.996
_reflns_Friedel_fraction_max 0.995
_reflns_number_gt 2917
_reflns_number_total 3070
_reflns_threshold_expression 'I > 2\s(I)'
_cod_data_source_file c8dt01165f2.cif
_cod_data_source_block sad2_CCDC1
_cod_depositor_comments 'Adding full bibliography for 7046778--7046783.cif.'
_cod_original_cell_volume 2242.0(8)
_cod_database_code 7046782
_shelx_space_group_comment
;
The symmetry employed for this shelxl refinement is uniquely defined
by the following loop, which should always be used as a source of
symmetry information in preference to the above space-group names.
They are only intended as comments.
;
_olex2_refinement_description
;
1. Fixed Uiso
 At 1.2 times of:
  All C(H) groups, All C(H,H) groups
 At 1.5 times of:
  All C(H,H,H) groups, All O(H,H) groups
2. Rigid bond restraints
 All non-hydrogen atoms
 with sigma for 1-2 distances of 0.01 and sigma for 1-3 distances of 0.01
3. Uiso/Uaniso restraints and constraints
All non-hydrogen atoms have similar U: within 1.7A with sigma of 0.04 and sigma
for terminal atoms of 0.08
4. Others
 Fixed Sof: O5(0.5) H5A(0.5) H5B(0.5) O6(0.08333) H6A(0.08333) H6B(0.08333)
 O7(0.08333) H7A(0.08333) H7B(0.08333)
5.a Riding coordinates:
 O5(H5A,H5B), O6(H6A,H6B), O7(H7A,H7B)
5.b Secondary CH2 refined with riding coordinates:
 C22(H22A,H22B), C23(H23A,H23B)
5.c Aromatic/amide H refined with riding coordinates:
 C7(H7), C3(H3), C5(H5)
5.d Idealised Me refined as rotating group:
 C31(H31A,H31B,H31C), C30(H30A,H30B,H30C), C32(H32A,H32B,H32C), C28(H28A,H28B,
 H28C)
;
_shelx_shelxl_version_number 2014/7
_olex2_submission_special_instructions 'No special instructions were received'

loop_
_space_group_symop_operation_xyz
'x, y, z'
'-y, x-y, z'
'-x+y, -x, z'
'y, x, z+1/2'
'x-y, -y, z+1/2'
'-x, -x+y, z+1/2'

loop_
_atom_site_label
_atom_site_type_symbol
_atom_site_fract_x
_atom_site_fract_y
_atom_site_fract_z
_atom_site_U_iso_or_equiv
_atom_site_adp_type
_atom_site_occupancy
_atom_site_site_symmetry_order
_atom_site_calc_flag
_atom_site_refinement_flags_posn
_atom_site_refinement_flags_adp
_atom_site_refinement_flags_occupancy
_atom_site_disorder_assembly
_atom_site_disorder_group
Lu1 Lu 0.3333 0.6667 0.24979(5) 0.02335(8) Uani 1 3 d S TU P . .
O4 O 0.3536(3) 1.1162(3) 0.4844(4) 0.0486(10) Uani 1 1 d . U . . .
N4 N 0.3333 0.6667 -0.0033(6) 0.0277(13) Uani 1 3 d S TU P . .
O1 O 0.2789(2) 0.7441(2) 0.3595(3) 0.0286(6) Uani 1 1 d . U . . .
N1 N 0.4085(3) 0.8323(3) 0.1620(4) 0.0278(7) Uani 1 1 d . U . . .
C2 C 0.3640(3) 0.9163(3) 0.3228(4) 0.0253(8) Uani 1 1 d . U . . .
C6 C 0.2414(3) 0.8441(3) 0.4919(4) 0.0270(8) Uani 1 1 d . U . . .
C22 C 0.4515(4) 0.8414(4) 0.0358(4) 0.0334(10) Uani 1 1 d . U . . .
H22A H 0.5058 0.8268 0.0402 0.040 Uiso 1 1 calc R . . . .
H22B H 0.4780 0.9091 0.0029 0.040 Uiso 1 1 calc R . . . .
C7 C 0.4118(3) 0.9094(3) 0.2081(4) 0.0279(8) Uani 1 1 d . U . . .
H7 H 0.4500 0.9687 0.1620 0.033 Uiso 1 1 calc R . . . .
C23 C 0.3709(4) 0.7687(3) -0.0510(4) 0.0321(9) Uani 1 1 d . U . . .
H23A H 0.3166 0.7833 -0.0538 0.039 Uiso 1 1 calc R . . . .
H23B H 0.3968 0.7747 -0.1387 0.039 Uiso 1 1 calc R . . . .
C1 C 0.2950(3) 0.8309(3) 0.3918(4) 0.0238(8) Uani 1 1 d . U . . .
C29 C 0.1587(4) 0.7541(4) 0.5588(5) 0.0323(9) Uani 1 1 d . U . . .
C3 C 0.3803(3) 1.0096(3) 0.3554(4) 0.0307(9) Uani 1 1 d . U . . .
H3 H 0.4259 1.0653 0.3077 0.037 Uiso 1 1 calc R . . . .
C4 C 0.3307(3) 1.0213(3) 0.4563(5) 0.0323(10) Uani 1 1 d . U . . .
C31 C 0.1094(5) 0.7828(5) 0.6644(6) 0.0519(15) Uani 1 1 d . U . . .
H31A H 0.1586 0.8238 0.7280 0.078 Uiso 1 1 calc GR . . . .
H31B H 0.0577 0.7233 0.7055 0.078 Uiso 1 1 calc GR . . . .
H31C H 0.0804 0.8196 0.6267 0.078 Uiso 1 1 calc GR . . . .
C30 C 0.1973(5) 0.6913(5) 0.6195(6) 0.0537(15) Uani 1 1 d . U . . .
H30A H 0.2256 0.6690 0.5531 0.081 Uiso 1 1 calc GR . . . .
H30B H 0.1432 0.6343 0.6616 0.081 Uiso 1 1 calc GR . . . .
H30C H 0.2480 0.7306 0.6826 0.081 Uiso 1 1 calc GR . . . .
C5 C 0.2618(3) 0.9383(4) 0.5232(5) 0.0313(9) Uani 1 1 d . U . . .
H5 H 0.2278 0.9466 0.5927 0.038 Uiso 1 1 calc R . . . .
C32 C 0.0794(4) 0.6939(5) 0.4595(6) 0.0457(13) Uani 1 1 d . U . . .
H32A H 0.0583 0.7359 0.4174 0.069 Uiso 1 1 calc GR . . . .
H32B H 0.0230 0.6392 0.5020 0.069 Uiso 1 1 calc GR . . . .
H32C H 0.1062 0.6680 0.3957 0.069 Uiso 1 1 calc GR . . . .
C28 C 0.2975(5) 1.1284(4) 0.5822(6) 0.0519(15) Uani 1 1 d . U . . .
H28A H 0.2277 1.0917 0.5596 0.078 Uiso 1 1 calc GR . . . .
H28B H 0.3186 1.1982 0.5910 0.078 Uiso 1 1 calc GR . . . .
H28C H 0.3078 1.1035 0.6631 0.078 Uiso 1 1 calc GR . . . .
O5 O 0.0577(15) 0.9417(18) 0.3545(15) 0.146(7) Uani 0.5 1 d . U . A 1
H5A H 0.0005 0.9004 0.3288 0.219 Uiso 0.5 1 d R . . A 1
H5B H 0.0773 0.9959 0.3161 0.219 Uiso 0.5 1 d R . . A 1
O6 O 0.0000 1.0000 0.308(5) 0.156(18) Uani 0.25 3 d S TU P B 2
H6A H 0.0595 1.0181 0.2911 0.233 Uiso 0.0833 1 d R . . B 2
H6B H -0.0330 0.9837 0.2394 0.233 Uiso 0.0833 1 d R . . B 2
O7 O 0.0000 1.0000 0.464(6) 0.19(3) Uani 0.25 3 d S TU P C 3
H7A H 0.0376 1.0582 0.4382 0.282 Uiso 0.0833 1 d R . . C 3
H7B H -0.0239 0.9649 0.3978 0.282 Uiso 0.0833 1 d R . . C 3

loop_
_atom_site_aniso_label
_atom_site_aniso_U_11
_atom_site_aniso_U_22
_atom_site_aniso_U_33
_atom_site_aniso_U_23
_atom_site_aniso_U_13
_atom_site_aniso_U_12
Lu1 0.01917(9) 0.01917(9) 0.03171(14) 0.000 0.000 0.00958(5)
O4 0.054(2) 0.0231(18) 0.066(3) -0.0086(17) 0.010(2) 0.0170(18)
N4 0.027(2) 0.027(2) 0.030(3) 0.000 0.000 0.0133(10)
O1 0.0296(16) 0.0203(14) 0.0382(16) 0.0034(12) 0.0074(12) 0.0144(13)
N1 0.0227(18) 0.0246(17) 0.0322(18) 0.0020(14) 0.0046(13) 0.0090(15)
C2 0.0236(19) 0.0209(19) 0.030(2) -0.0005(15) -0.0019(16) 0.0101(16)
C6 0.0210(19) 0.026(2) 0.031(2) -0.0021(16) -0.0022(15) 0.0097(17)
C22 0.030(2) 0.028(2) 0.036(2) 0.0031(17) 0.0097(18) 0.0100(19)
C7 0.022(2) 0.023(2) 0.034(2) 0.0025(16) 0.0003(16) 0.0071(17)
C23 0.036(2) 0.029(2) 0.030(2) 0.0067(17) 0.0078(18) 0.016(2)
C1 0.0192(18) 0.0210(19) 0.029(2) 0.0009(15) -0.0021(14) 0.0082(16)
C29 0.024(2) 0.030(2) 0.035(2) 0.0026(18) 0.0063(18) 0.0083(19)
C3 0.030(2) 0.021(2) 0.037(2) 0.0000(17) 0.0007(17) 0.0093(18)
C4 0.031(2) 0.022(2) 0.042(3) -0.0076(17) -0.0030(17) 0.0115(18)
C31 0.044(3) 0.048(3) 0.050(3) -0.004(2) 0.022(2) 0.013(3)
C30 0.055(4) 0.053(3) 0.053(4) 0.027(3) 0.013(3) 0.027(3)
C5 0.025(2) 0.030(2) 0.037(2) -0.0056(18) -0.0024(17) 0.0123(19)
C32 0.024(2) 0.042(3) 0.054(3) -0.007(2) 0.003(2) 0.004(2)
C28 0.047(3) 0.034(3) 0.079(4) -0.011(3) 0.009(3) 0.023(3)
O5 0.176(16) 0.22(2) 0.127(12) -0.065(12) -0.050(11) 0.166(16)
O6 0.20(3) 0.20(3) 0.06(2) 0.000 0.000 0.101(14)
O7 0.22(3) 0.22(3) 0.13(5) 0.000 0.000 0.109(17)

loop_
_atom_type_symbol
_atom_type_description
_atom_type_scat_dispersion_real
_atom_type_scat_dispersion_imag
_atom_type_scat_source
C C 0.0033 0.0016 'International Tables Vol C Tables 4.2.6.8 and 6.1.1.4'
H H 0.0000 0.0000 'International Tables Vol C Tables 4.2.6.8 and 6.1.1.4'
Lu Lu -0.4720 5.8584 'International Tables Vol C Tables 4.2.6.8 and 6.1.1.4'
N N 0.0061 0.0033 'International Tables Vol C Tables 4.2.6.8 and 6.1.1.4'
O O 0.0106 0.0060 'International Tables Vol C Tables 4.2.6.8 and 6.1.1.4'

loop_
_geom_angle_atom_site_label_1
_geom_angle_atom_site_label_2
_geom_angle_atom_site_label_3
_geom_angle
_geom_angle_site_symmetry_1
_geom_angle_site_symmetry_3
O1 Lu1 N4 122.51(9) 2_665 .
O1 Lu1 N4 122.51(9) 3_565 .
O1 Lu1 N4 122.51(9) . .
O1 Lu1 O1 93.83(12) . 2_665
O1 Lu1 O1 93.83(12) 2_665 3_565
O1 Lu1 O1 93.83(12) . 3_565
O1 Lu1 N1 73.34(12) . .
O1 Lu1 N1 167.05(12) . 3_565
O1 Lu1 N1 167.05(12) 2_665 .
O1 Lu1 N1 73.34(12) 3_565 3_565
O1 Lu1 N1 85.44(12) . 2_665
O1 Lu1 N1 85.43(12) 2_665 3_565
O1 Lu1 N1 85.44(12) 3_565 .
O1 Lu1 N1 73.34(12) 2_665 2_665
O1 Lu1 N1 167.05(12) 3_565 2_665
N1 Lu1 N4 67.83(9) . .
N1 Lu1 N4 67.83(9) 2_665 .
N1 Lu1 N4 67.83(9) 3_565 .
N1 Lu1 N1 106.65(10) . 3_565
N1 Lu1 N1 106.65(10) 2_665 3_565
N1 Lu1 N1 106.65(10) 2_665 .
C4 O4 C28 117.0(4) . .
C23 N4 Lu1 109.6(3) 3_565 .
C23 N4 Lu1 109.6(3) . .
C23 N4 Lu1 109.6(3) 2_665 .
C23 N4 C23 109.4(3) . 2_665
C23 N4 C23 109.4(3) 2_665 3_565
C23 N4 C23 109.4(3) . 3_565
C1 O1 Lu1 144.4(3) . .
C22 N1 Lu1 113.6(3) . .
C7 N1 Lu1 129.6(3) . .
C7 N1 C22 116.8(4) . .
C1 C2 C7 121.8(4) . .
C3 C2 C7 116.8(4) . .
C3 C2 C1 121.1(4) . .
C1 C6 C29 119.5(4) . .
C5 C6 C1 119.4(4) . .
C5 C6 C29 120.9(4) . .
N1 C22 H22A 110.2 . .
N1 C22 H22B 110.2 . .
N1 C22 C23 107.3(4) . .
H22A C22 H22B 108.5 . .
C23 C22 H22A 110.2 . .
C23 C22 H22B 110.2 . .
N1 C7 C2 127.3(4) . .
N1 C7 H7 116.4 . .
C2 C7 H7 116.4 . .
N4 C23 C22 110.1(4) . .
N4 C23 H23A 109.6 . .
N4 C23 H23B 109.6 . .
C22 C23 H23A 109.6 . .
C22 C23 H23B 109.6 . .
H23A C23 H23B 108.2 . .
O1 C1 C2 120.7(4) . .
O1 C1 C6 121.7(4) . .
C6 C1 C2 117.4(4) . .
C6 C29 C31 112.1(4) . .
C6 C29 C30 111.0(4) . .
C6 C29 C32 108.2(4) . .
C30 C29 C31 108.1(5) . .
C30 C29 C32 110.2(5) . .
C32 C29 C31 107.1(5) . .
C2 C3 H3 119.8 . .
C4 C3 C2 120.4(4) . .
C4 C3 H3 119.8 . .
O4 C4 C5 124.3(4) . .
C3 C4 O4 116.6(4) . .
C3 C4 C5 119.1(4) . .
C29 C31 H31A 109.5 . .
C29 C31 H31B 109.5 . .
C29 C31 H31C 109.5 . .
H31A C31 H31B 109.5 . .
H31A C31 H31C 109.5 . .
H31B C31 H31C 109.5 . .
C29 C30 H30A 109.5 . .
C29 C30 H30B 109.5 . .
C29 C30 H30C 109.5 . .
H30A C30 H30B 109.5 . .
H30A C30 H30C 109.5 . .
H30B C30 H30C 109.5 . .
C6 C5 C4 122.4(4) . .
C6 C5 H5 118.8 . .
C4 C5 H5 118.8 . .
C29 C32 H32A 109.5 . .
C29 C32 H32B 109.5 . .
C29 C32 H32C 109.5 . .
H32A C32 H32B 109.5 . .
H32A C32 H32C 109.5 . .
H32B C32 H32C 109.5 . .
O4 C28 H28A 109.5 . .
O4 C28 H28B 109.5 . .
O4 C28 H28C 109.5 . .
H28A C28 H28B 109.5 . .
H28A C28 H28C 109.5 . .
H28B C28 H28C 109.5 . .
H5A O5 H5B 109.3 . .
H6A O6 H6B 109.0 . .
H7A O7 H7B 106.7 . .

loop_
_geom_bond_atom_site_label_1
_geom_bond_atom_site_label_2
_geom_bond_distance
_geom_bond_site_symmetry_2
Lu1 N4 2.652(7) .
Lu1 O1 2.139(3) 3_565
Lu1 O1 2.139(3) .
Lu1 O1 2.139(3) 2_665
Lu1 N1 2.438(4) .
Lu1 N1 2.438(4) 3_565
Lu1 N1 2.438(4) 2_665
O4 C4 1.381(6) .
O4 C28 1.425(7) .
N4 C23 1.491(5) .
N4 C23 1.491(5) 2_665
N4 C23 1.491(5) 3_565
O1 C1 1.302(5) .
N1 C22 1.460(6) .
N1 C7 1.281(6) .
C2 C7 1.451(6) .
C2 C1 1.430(6) .
C2 C3 1.398(6) .
C6 C1 1.424(6) .
C6 C29 1.531(6) .
C6 C5 1.388(6) .
C22 H22A 0.9900 .
C22 H22B 0.9900 .
C22 C23 1.513(7) .
C7 H7 0.9500 .
C23 H23A 0.9900 .
C23 H23B 0.9900 .
C29 C31 1.543(7) .
C29 C30 1.532(8) .
C29 C32 1.534(7) .
C3 H3 0.9500 .
C3 C4 1.380(7) .
C4 C5 1.397(7) .
C31 H31A 0.9800 .
C31 H31B 0.9800 .
C31 H31C 0.9800 .
C30 H30A 0.9800 .
C30 H30B 0.9800 .
C30 H30C 0.9800 .
C5 H5 0.9500 .
C32 H32A 0.9800 .
C32 H32B 0.9800 .
C32 H32C 0.9800 .
C28 H28A 0.9800 .
C28 H28B 0.9800 .
C28 H28C 0.9800 .
O5 H5A 0.8474 .
O5 H5B 0.8490 .
O6 H6A 0.8490 .
O6 H6B 0.8497 .
O7 H7A 0.8471 .
O7 H7B 0.8463 .

loop_
_geom_hbond_atom_site_label_D
_geom_hbond_atom_site_label_H
_geom_hbond_atom_site_label_A
_geom_hbond_distance_DH
_geom_hbond_distance_HA
_geom_hbond_distance_DA
_geom_hbond_angle_DHA
_geom_hbond_site_symmetry_A
C23 H23A O4 0.99 2.48 3.408(7) 155.2 5_674
O5 H5A O5 0.85 2.25 2.74(3) 116.4 3_465
O5 H5B O5 0.85 2.09 2.74(3) 132.2 2_675
